data_7129718
loop_
_publ_author_name
'Zeng, Wei'
'Dong, Xuehua'
'Tian, Yao'
'Huang, Ling'
'Zeng, Hongmei'
'Lin, Zhien'
'Zou, Guohong'

_publ_section_title
;
 Unprecedented boat-shaped [Mo2O5(IO3)4]2- polyanions induced strong
 second harmonic generation response
;
_journal_name_full 'Chemical Communications'
_journal_paper_doi 10.1039/D2CC00134A
_journal_year 2022
_chemical_formula_moiety 'H2 I4 Mo2 O18, H2 O, 2(C H6 N3)'
_chemical_formula_sum 'C2 H15 I4 Mo2 N6 O19'
_chemical_formula_weight 1126.68
_space_group_crystal_system orthorhombic
_space_group_IT_number 33
_space_group_name_Hall 'P 2c -2n'
_space_group_name_H-M_alt 'P n a 21'
_atom_sites_solution_hydrogens mixed
_atom_sites_solution_primary dual
_audit_creation_date 2021-06-17
_audit_creation_method
;
Olex2 1.2
(compiled 2018.05.29 svn.r3508 for OlexSys, GUI svn.r5506)
;
_audit_update_record
;
2021-09-23 deposited with the CCDC.	2022-02-15 downloaded from the CCDC.
;
_cell_angle_alpha 90
_cell_angle_beta 90
_cell_angle_gamma 90
_cell_formula_units_Z 4
_cell_length_a 23.8979(5)
_cell_length_b 13.1994(3)
_cell_length_c 7.8514(2)
_cell_measurement_reflns_used 17313
_cell_measurement_temperature 293(2)
_cell_measurement_theta_max 30.8060
_cell_measurement_theta_min 2.2730
_cell_volume 2476.63(10)
_computing_cell_refinement 'CrysAlisPro 1.171.40.59a (Rigaku OD, 2019)'
_computing_data_collection 'CrysAlisPro 1.171.40.59a (Rigaku OD, 2019)'
_computing_data_reduction 'CrysAlisPro 1.171.40.59a (Rigaku OD, 2019)'
_computing_molecular_graphics 'Olex2 (Dolomanov et al., 2009)'
_computing_publication_material 'Olex2 (Dolomanov et al., 2009)'
_computing_structure_refinement 'ShelXL (Sheldrick, 2015)'
_computing_structure_solution 'ShelXT (Sheldrick, 2015)'
_diffrn_ambient_temperature 293(2)
_diffrn_detector 'Hybrid Pixel Array Detector'
_diffrn_detector_area_resol_mean 10.0000
_diffrn_detector_type HyPix
_diffrn_measured_fraction_theta_full 0.999
_diffrn_measured_fraction_theta_max 0.886
_diffrn_measurement_details
;
List of Runs (angles in degrees, time in seconds):

  # Type    Start    End  Width  t~exp~   \w     \q     \k     \f   Frames
#--------------------------------------------------------------------------
  1  \w     -4.00  74.00   0.50    0.33    --    4.56  77.00 120.00  156
  2  \w     -6.00  77.00   0.50    0.33    --    4.56  37.00  60.00  166
  3  \w    -21.00  38.00   0.50    0.33    --    4.56 -99.00 -60.00  118
  4  \w    -21.00  34.00   0.50    0.33    --    4.56 -99.00 -30.00  110
  5  \w      2.00  28.00   0.50    0.33    --   -5.65 -99.00  60.00   52
  6  \w    -78.00 -35.00   0.50    0.33    --   -5.65 -57.00-150.00   86
  7  \w     -1.00  18.50   0.50    0.33    --   -5.65 -99.00 150.00   39
;
_diffrn_measurement_device 'four-circle diffractometer'
_diffrn_measurement_device_type 'XtaLAB Synergy R, DW system, HyPix'
_diffrn_measurement_method '\w scans'
_diffrn_orient_matrix_type 'CrysAlisPro convention (1999,Acta A55,543-557)'
_diffrn_orient_matrix_UB_11 0.0141527000
_diffrn_orient_matrix_UB_12 -0.0115250000
_diffrn_orient_matrix_UB_13 0.0467288000
_diffrn_orient_matrix_UB_21 0.0258114000
_diffrn_orient_matrix_UB_22 -0.0067189000
_diffrn_orient_matrix_UB_23 -0.0262039000
_diffrn_orient_matrix_UB_31 0.0037754000
_diffrn_orient_matrix_UB_32 0.0893735000
_diffrn_orient_matrix_UB_33 0.0040639000
_diffrn_radiation_monochromator mirror
_diffrn_radiation_probe x-ray
_diffrn_radiation_type MoK\a
_diffrn_radiation_wavelength 0.71073
_diffrn_reflns_av_R_equivalents 0.0366
_diffrn_reflns_av_unetI/netI 0.0306
_diffrn_reflns_Laue_measured_fraction_full 0.999
_diffrn_reflns_Laue_measured_fraction_max 0.886
_diffrn_reflns_limit_h_max 33
_diffrn_reflns_limit_h_min -34
_diffrn_reflns_limit_k_max 18
_diffrn_reflns_limit_k_min -18
_diffrn_reflns_limit_l_max 9
_diffrn_reflns_limit_l_min -10
_diffrn_reflns_number 31269
_diffrn_reflns_point_group_measured_fraction_full 0.970
_diffrn_reflns_point_group_measured_fraction_max 0.794
_diffrn_reflns_theta_full 25.242
_diffrn_reflns_theta_max 30.926
_diffrn_reflns_theta_min 2.299
_diffrn_source 'Rotating-anode X-ray tube'
_diffrn_source_type 'Rigaku (Mo) X-ray Source'
_exptl_absorpt_coefficient_mu 6.087
_exptl_absorpt_correction_T_max 1.00000
_exptl_absorpt_correction_T_min 0.67594
_exptl_absorpt_correction_type multi-scan
_exptl_absorpt_process_details
;
CrysAlisPro 1.171.40.59a (Rigaku Oxford Diffraction, 2019)
Empirical absorption correction using spherical harmonics,
 implemented in SCALE3 ABSPACK scaling algorithm.
;
_exptl_crystal_density_diffrn 3.022
_exptl_crystal_description 'New Gemini, Dual, Cu at zero, EosS2'
_exptl_crystal_F_000 2068
_refine_diff_density_max 2.885
_refine_diff_density_min -0.819
_refine_diff_density_rms 0.220
_refine_ls_abs_structure_details
;
 Refined as an inversion twin.
;
_refine_ls_abs_structure_Flack 0.06(3)
_refine_ls_extinction_method none
_refine_ls_goodness_of_fit_ref 1.083
_refine_ls_hydrogen_treatment constr
_refine_ls_matrix_type full
_refine_ls_number_parameters 299
_refine_ls_number_reflns 6226
_refine_ls_number_restraints 1
_refine_ls_restrained_S_all 1.082
_refine_ls_R_factor_all 0.0376
_refine_ls_R_factor_gt 0.0314
_refine_ls_shift/su_max 0.001
_refine_ls_shift/su_mean 0.000
_refine_ls_structure_factor_coef Fsqd
_refine_ls_weighting_details 'w=1/[\s^2^(Fo^2^)+(0.0522P)^2^+4.9427P] where P=(Fo^2^+2Fc^2^)/3'
_refine_ls_weighting_scheme calc
_refine_ls_wR_factor_gt 0.0882
_refine_ls_wR_factor_ref 0.0911
_reflns_Friedel_coverage 0.680
_reflns_Friedel_fraction_full 0.936
_reflns_Friedel_fraction_max 0.688
_reflns_number_gt 5540
_reflns_number_total 6226
_reflns_threshold_expression 'I > 2\s(I)'
_cod_data_source_file d2cc00134a2.cif
_cod_data_source_block 5
_cod_database_code 7129718
_shelx_shelxl_version_number 2018/3
_shelx_space_group_comment
;
The symmetry employed for this shelxl refinement is uniquely defined
by the following loop, which should always be used as a source of
symmetry information in preference to the above space-group names.
They are only intended as comments.
;
_diffrn_oxdiff_digest_frames
;
017013c837595d93800f5330efc52051fd00042c312
;
_reflns_odcompleteness_completeness 99.86
_reflns_odcompleteness_iscentric 1
_reflns_odcompleteness_theta 26.32
_olex2_refinement_description
;
1. Twinned data refinement
 Scales: 0.94(3)
 0.06(3)
2. Fixed Uiso
 At 1.2 times of:
  All N(H,H) groups, All O(H,H) groups
3.a Riding coordinates:
 O18(H18A,H18B), O19(H19), O19(H1)
3.b X=CH2 refined with riding coordinates:
 N3(H3A,H3B), N4(H4A,H4B), N2(H2A,H2B), N6(H6A,H6B), N5(H5A,H5B), N1(H1A,H1B)
;
_olex2_submission_special_instructions 'No special instructions were received'
_oxdiff_exptl_absorpt_empirical_details
;
Empirical correction (ABSPACK) includes:
- Absorption correction using spherical harmonics
- Frame scaling
;
_oxdiff_exptl_absorpt_empirical_full_max 1.734
_oxdiff_exptl_absorpt_empirical_full_min 0.681

loop_
_space_group_symop_operation_xyz
'x, y, z'
'-x, -y, z+1/2'
'x+1/2, -y+1/2, z'
'-x+1/2, y+1/2, z+1/2'

loop_
_atom_site_label
_atom_site_type_symbol
_atom_site_fract_x
_atom_site_fract_y
_atom_site_fract_z
_atom_site_U_iso_or_equiv
_atom_site_adp_type
_atom_site_occupancy
_atom_site_site_symmetry_order
_atom_site_calc_flag
_atom_site_refinement_flags_posn
_atom_site_refinement_flags_adp
_atom_site_refinement_flags_occupancy
_atom_site_disorder_assembly
_atom_site_disorder_group
I2 I 0.71402(2) 0.76550(4) 0.72593(7) 0.01682(13) Uani 1 1 d . . . . .
I3 I 0.69495(2) 0.76610(4) 0.23365(8) 0.01833(13) Uani 1 1 d . . . . .
I1 I 0.71556(2) 0.49881(4) 0.48843(7) 0.02004(13) Uani 1 1 d . . . . .
I4 I 0.71854(2) 1.03055(4) 0.47929(8) 0.02188(14) Uani 1 1 d . . . . .
Mo1 Mo 0.59125(3) 0.62824(6) 0.52477(12) 0.02436(19) Uani 1 1 d . . . . .
Mo2 Mo 0.59286(3) 0.90888(6) 0.52292(12) 0.02286(18) Uani 1 1 d . . . . .
O6 O 0.6654(3) 0.6623(5) 0.6871(8) 0.0235(14) Uani 1 1 d . . . . .
O8 O 0.6672(3) 0.8737(5) 0.6850(8) 0.0227(14) Uani 1 1 d . . . . .
O7 O 0.7510(3) 0.7652(5) 0.5257(10) 0.0264(14) Uani 1 1 d . . . . .
O3 O 0.6384(3) 0.4971(4) 0.5115(10) 0.0245(14) Uani 1 1 d . . . . .
O11 O 0.6568(3) 0.8722(5) 0.3237(9) 0.0247(15) Uani 1 1 d . . . . .
O15 O 0.6417(3) 1.0371(5) 0.5087(9) 0.0267(15) Uani 1 1 d . . . . .
O9 O 0.6559(3) 0.6601(5) 0.3224(9) 0.0246(14) Uani 1 1 d . . . . .
O2 O 0.7164(3) 0.4200(6) 0.3008(10) 0.0341(18) Uani 1 1 d . . . . .
O10 O 0.6622(4) 0.7660(5) 0.0285(10) 0.0307(16) Uani 1 1 d . . . . .
O17 O 0.7212(4) 1.1059(6) 0.2880(10) 0.0372(19) Uani 1 1 d . . . . .
O16 O 0.7349(4) 1.1232(6) 0.6358(12) 0.043(2) Uani 1 1 d . . . . .
O12 O 0.5784(3) 0.7680(5) 0.5252(12) 0.0305(17) Uani 1 1 d . . . . .
O1 O 0.7290(4) 0.4079(7) 0.6498(11) 0.041(2) Uani 1 1 d . . . . .
O4 O 0.5571(3) 0.5919(6) 0.7029(12) 0.044(2) Uani 1 1 d . . . . .
O14 O 0.5603(3) 0.9483(6) 0.7045(11) 0.0384(18) Uani 1 1 d . . . . .
O18 O 0.6620(4) 0.5176(7) 0.9707(13) 0.053(2) Uani 1 1 d . . . . .
H18A H 0.652581 0.517515 1.088876 0.063 Uiso 1 1 d R . . . .
H18B H 0.690711 0.467925 0.953516 0.063 Uiso 1 1 d R . . . .
O13 O 0.5476(4) 0.9466(7) 0.3707(11) 0.043(2) Uani 1 1 d . . . . .
O19 O 0.8276(4) 0.5121(7) 0.4501(14) 0.058(3) Uani 1 1 d . . . . .
H19 H 0.821528 0.505647 0.338750 0.070 Uiso 1 1 d R . . . .
H1 H 0.799378 0.545977 0.497250 0.070 Uiso 1 1 d R . . . .
O5 O 0.5467(3) 0.5928(6) 0.3695(13) 0.044(2) Uani 1 1 d . . . . .
N3 N 0.5748(6) 0.3584(9) 0.808(2) 0.087(6) Uani 1 1 d . . . . .
H3A H 0.539900 0.373351 0.798394 0.105 Uiso 1 1 calc R . . . .
H3B H 0.598723 0.405090 0.831389 0.105 Uiso 1 1 calc R . . . .
N4 N 0.6294(7) 0.2588(11) 0.247(4) 0.116(10) Uani 1 1 d . . . . .
H4A H 0.652637 0.308482 0.252181 0.139 Uiso 1 1 calc R . . . .
H4B H 0.640636 0.199949 0.215200 0.139 Uiso 1 1 calc R . . . .
N2 N 0.5562(6) 0.1940(12) 0.754(3) 0.097(7) Uani 1 1 d . . . . .
H2A H 0.521187 0.207998 0.743392 0.117 Uiso 1 1 calc R . . . .
H2B H 0.567628 0.132746 0.740687 0.117 Uiso 1 1 calc R . . . .
N6 N 0.5563(5) 0.3607(10) 0.339(2) 0.085(5) Uani 1 1 d . . . . .
H6A H 0.520842 0.369776 0.350534 0.102 Uiso 1 1 calc R . . . .
H6B H 0.579089 0.409548 0.360058 0.102 Uiso 1 1 calc R . . . .
C2 C 0.5754(7) 0.2733(14) 0.290(4) 0.087(8) Uani 1 1 d . . . . .
N5 N 0.5401(6) 0.1971(14) 0.257(3) 0.130(11) Uani 1 1 d . . . . .
H5A H 0.504620 0.205862 0.268253 0.156 Uiso 1 1 calc R . . . .
H5B H 0.552861 0.139348 0.224326 0.156 Uiso 1 1 calc R . . . .
N1 N 0.6447(10) 0.2397(16) 0.822(5) 0.184(17) Uani 1 1 d . . . . .
H1A H 0.654768 0.177167 0.821080 0.221 Uiso 1 1 calc R . . . .
H1B H 0.668731 0.286157 0.845860 0.221 Uiso 1 1 calc R . . . .
C1 C 0.5914(6) 0.2648(12) 0.788(3) 0.060(5) Uani 1 1 d . . . . .

loop_
_atom_site_aniso_label
_atom_site_aniso_U_11
_atom_site_aniso_U_22
_atom_site_aniso_U_33
_atom_site_aniso_U_23
_atom_site_aniso_U_13
_atom_site_aniso_U_12
I2 0.0188(2) 0.0179(3) 0.0138(3) -0.0003(3) -0.0011(2) 0.00056(18)
I3 0.0236(3) 0.0170(3) 0.0143(3) -0.0008(3) 0.0011(2) 0.0000(2)
I1 0.0202(3) 0.0162(2) 0.0237(3) -0.0004(4) 0.0006(2) 0.00176(19)
I4 0.0251(3) 0.0156(2) 0.0250(3) -0.0015(4) 0.0042(2) -0.0023(2)
Mo1 0.0153(3) 0.0179(4) 0.0399(5) -0.0011(4) 0.0020(3) -0.0014(3)
Mo2 0.0161(3) 0.0177(3) 0.0347(5) -0.0024(4) -0.0003(3) 0.0027(3)
O6 0.026(3) 0.022(3) 0.023(3) -0.002(3) -0.001(2) 0.001(3)
O8 0.023(3) 0.025(4) 0.020(3) -0.003(3) -0.002(2) 0.003(3)
O7 0.027(3) 0.031(4) 0.021(3) 0.000(3) 0.005(3) 0.005(3)
O3 0.022(3) 0.015(3) 0.037(4) -0.007(3) -0.003(3) 0.001(2)
O11 0.036(4) 0.017(3) 0.021(3) 0.004(3) -0.001(3) 0.003(3)
O15 0.029(3) 0.015(3) 0.036(4) -0.003(3) 0.007(3) 0.002(2)
O9 0.033(4) 0.017(3) 0.024(3) 0.001(3) 0.002(3) -0.005(3)
O2 0.035(4) 0.032(4) 0.035(4) -0.015(3) 0.003(3) 0.001(3)
O10 0.040(4) 0.037(4) 0.015(3) -0.002(3) -0.007(3) 0.000(3)
O17 0.048(5) 0.029(4) 0.034(4) 0.011(4) 0.011(3) -0.006(3)
O16 0.037(5) 0.036(4) 0.054(5) -0.020(4) 0.002(4) -0.010(4)
O12 0.020(3) 0.018(3) 0.054(5) -0.001(3) -0.002(4) -0.002(2)
O1 0.033(4) 0.041(5) 0.048(5) 0.013(4) -0.004(4) 0.012(4)
O4 0.036(4) 0.032(4) 0.064(6) 0.015(4) 0.024(4) 0.003(3)
O14 0.029(4) 0.037(4) 0.049(5) -0.013(4) 0.016(4) -0.001(3)
O18 0.059(6) 0.054(5) 0.045(5) 0.008(5) -0.010(5) -0.002(4)
O13 0.041(5) 0.038(4) 0.051(5) -0.002(4) -0.024(4) 0.014(4)
O19 0.052(5) 0.059(6) 0.063(7) -0.017(5) 0.030(5) 0.003(5)
O5 0.032(4) 0.031(4) 0.070(6) -0.010(4) -0.016(4) 0.001(3)
N3 0.061(8) 0.033(7) 0.167(17) 0.010(8) 0.035(10) 0.007(6)
N4 0.048(8) 0.057(9) 0.24(3) -0.007(13) -0.037(15) -0.001(6)
N2 0.058(8) 0.050(8) 0.18(2) -0.027(12) -0.023(11) -0.011(7)
N6 0.044(7) 0.045(8) 0.165(15) -0.036(9) -0.026(9) 0.008(6)
C2 0.027(7) 0.073(13) 0.16(3) -0.010(12) -0.012(11) 0.004(7)
N5 0.046(8) 0.102(13) 0.24(3) -0.106(17) 0.033(12) -0.029(8)
N1 0.080(16) 0.121(18) 0.35(5) -0.08(2) 0.07(3) 0.026(12)
C1 0.034(7) 0.062(10) 0.084(13) -0.022(8) 0.018(7) 0.002(6)

loop_
_atom_type_symbol
_atom_type_description
_atom_type_scat_dispersion_real
_atom_type_scat_dispersion_imag
_atom_type_scat_source
C C 0.0033 0.0016 'International Tables Vol C Tables 4.2.6.8 and 6.1.1.4'
H H 0.0000 0.0000 'International Tables Vol C Tables 4.2.6.8 and 6.1.1.4'
I I -0.4742 1.8119 'International Tables Vol C Tables 4.2.6.8 and 6.1.1.4'
Mo Mo -1.6832 0.6857 'International Tables Vol C Tables 4.2.6.8 and 6.1.1.4'
N N 0.0061 0.0033 'International Tables Vol C Tables 4.2.6.8 and 6.1.1.4'
O O 0.0106 0.0060 'International Tables Vol C Tables 4.2.6.8 and 6.1.1.4'

loop_
_geom_angle_atom_site_label_1
_geom_angle_atom_site_label_2
_geom_angle_atom_site_label_3
_geom_angle
_geom_angle_site_symmetry_1
_geom_angle_site_symmetry_3
_geom_angle_publ_flag
O6 I2 O8 99.4(3) . . ?
O7 I2 O6 99.5(3) . . ?
O7 I2 O8 98.4(3) . . ?
O11 I3 O9 100.8(3) . . ?
O10 I3 O11 97.6(3) . . ?
O10 I3 O9 96.9(3) . . ?
O2 I1 O3 94.8(3) . . ?
O1 I1 O3 95.9(4) . . ?
O1 I1 O2 101.0(4) . . ?
O17 I4 O15 96.5(4) . . ?
O16 I4 O15 95.7(4) . . ?
O16 I4 O17 100.9(4) . . ?
O6 Mo1 O9 79.7(2) . . ?
O3 Mo1 O6 76.4(2) . . ?
O3 Mo1 O9 75.4(3) . . ?
O12 Mo1 O6 86.0(3) . . ?
O12 Mo1 O3 156.3(3) . . ?
O12 Mo1 O9 86.0(3) . . ?
O4 Mo1 O6 88.1(4) . . ?
O4 Mo1 O3 93.9(3) . . ?
O4 Mo1 O9 165.3(3) . . ?
O4 Mo1 O12 101.5(4) . . ?
O5 Mo1 O6 166.5(4) . . ?
O5 Mo1 O3 94.3(3) . . ?
O5 Mo1 O9 88.6(4) . . ?
O5 Mo1 O12 99.9(4) . . ?
O5 Mo1 O4 102.4(5) . . ?
O8 Mo2 O11 79.1(2) . . ?
O15 Mo2 O8 75.6(3) . . ?
O15 Mo2 O11 75.7(2) . . ?
O12 Mo2 O8 86.3(3) . . ?
O12 Mo2 O11 85.3(3) . . ?
O12 Mo2 O15 155.9(3) . . ?
O14 Mo2 O8 87.2(3) . . ?
O14 Mo2 O11 164.0(3) . . ?
O14 Mo2 O15 93.0(3) . . ?
O14 Mo2 O12 102.0(4) . . ?
O13 Mo2 O8 167.1(4) . . ?
O13 Mo2 O11 90.4(4) . . ?
O13 Mo2 O15 94.7(4) . . ?
O13 Mo2 O12 100.3(4) . . ?
O13 Mo2 O14 102.1(4) . . ?
I2 O6 Mo1 139.1(4) . . ?
I2 O8 Mo2 138.0(3) . . ?
I1 O3 Mo1 122.5(3) . . ?
I3 O11 Mo2 141.4(4) . . ?
I4 O15 Mo2 122.0(3) . . ?
I3 O9 Mo1 139.8(4) . . ?
Mo1 O12 Mo2 160.0(4) . . ?
N6 C2 N4 122.4(16) . . ?
N6 C2 N5 120.3(16) . . ?
N5 C2 N4 116.7(18) . . ?
N3 C1 N1 119.8(17) . . ?
N2 C1 N3 120.9(16) . . ?
N2 C1 N1 118.9(17) . . ?

loop_
_geom_bond_atom_site_label_1
_geom_bond_atom_site_label_2
_geom_bond_distance
_geom_bond_site_symmetry_2
_geom_bond_publ_flag
I2 O6 1.816(7) . ?
I2 O8 1.843(7) . ?
I2 O7 1.803(7) . ?
I3 O11 1.814(7) . ?
I3 O9 1.820(7) . ?
I3 O10 1.791(8) . ?
I1 O3 1.854(6) . ?
I1 O2 1.803(7) . ?
I1 O1 1.775(8) . ?
I4 O15 1.854(7) . ?
I4 O17 1.803(8) . ?
I4 O16 1.777(8) . ?
Mo1 O6 2.229(7) . ?
Mo1 O3 2.067(6) . ?
Mo1 O9 2.256(7) . ?
Mo1 O12 1.870(6) . ?
Mo1 O4 1.688(8) . ?
Mo1 O5 1.685(8) . ?
Mo2 O8 2.233(7) . ?
Mo2 O11 2.240(7) . ?
Mo2 O15 2.058(6) . ?
Mo2 O12 1.892(6) . ?
Mo2 O14 1.706(8) . ?
Mo2 O13 1.686(7) . ?
N3 C1 1.307(18) . ?
N4 C2 1.35(3) . ?
N2 C1 1.29(2) . ?
N6 C2 1.30(2) . ?
C2 N5 1.34(2) . ?
N1 C1 1.34(3) . ?

loop_
_twin_individual_id
_twin_individual_mass_fraction_refined
1 0.94(3)
2 0.06(3)
